data_4120054
loop_
_publ_author_name
'Mayumi Kudo'
'Victor Maurizot'
'Brice Kauffmann'
'Aya Tanatani'
'Ivan Huc'

_publ_section_title
;
 Folding of a Linear Array of \a-Amino Acids within a Helical Aromatic
 Oligoamide Frame
;
_journal_name_full 'Journal of the American Chemical Society'
_journal_page_first 9628
_journal_page_last 9631
_journal_paper_doi 10.1021/ja404656z
_journal_volume 135
_journal_year 2013
_chemical_formula_sum 'C44 H60 N5 O8 Si'
_chemical_formula_weight 815.06
_chemical_name_systematic
; 
 ? 
;
_space_group_IT_number 2
_symmetry_cell_setting triclinic
_symmetry_space_group_name_Hall '-P 1'
_symmetry_space_group_name_H-M 'P -1'
_atom_sites_solution_hydrogens geom
_atom_sites_solution_primary direct
_atom_sites_solution_secondary difmap
_audit_creation_method SHELXL-97
_cell_angle_alpha 102.063(4)
_cell_angle_beta 110.663(4)
_cell_angle_gamma 96.127(5)
_cell_formula_units_Z 2
_cell_length_a 12.6657(8)
_cell_length_b 13.5105(9)
_cell_length_c 15.0507(9)
_cell_measurement_reflns_used 8057
_cell_measurement_temperature 123(2)
_cell_measurement_theta_max 71.87
_cell_measurement_theta_min 6.52
_cell_volume 2310.3(3)
_computing_cell_refinement 'CrystalClear (Rigaku/MSC Inc., 2006)'
_computing_data_collection 'CrystalClear (Rigaku/MSC Inc., 2006)'
_computing_data_reduction 'CrystalClear (Rigaku/MSC Inc., 2006)'
_computing_molecular_graphics 'WinGX publication routines (Farrugia, 1999)'
_computing_publication_material 'WinGX publication routines (Farrugia, 1999)'
_computing_structure_refinement 'SHELXL-97 (Sheldrick, 1997)'
_computing_structure_solution 'SUPERFLIP (Palatinus, 2006)'
_diffrn_ambient_temperature 123(2)
_diffrn_detector 'curved image-plate'
_diffrn_detector_area_resol_mean 10
_diffrn_measured_fraction_theta_full 0.887
_diffrn_measured_fraction_theta_max 0.887
_diffrn_measurement_device 'quarter \C-circle diffractometer'
_diffrn_measurement_device_type 'Rigaku R-Axis Rapid'
_diffrn_measurement_method 'phi or omega oscillation scans'
_diffrn_radiation_source 'rotating anode'
_diffrn_radiation_type CuK\a
_diffrn_radiation_wavelength 1.54178
_diffrn_reflns_av_R_equivalents 0.0264
_diffrn_reflns_av_sigmaI/netI 0.0221
_diffrn_reflns_limit_h_max 15
_diffrn_reflns_limit_h_min -15
_diffrn_reflns_limit_k_max 16
_diffrn_reflns_limit_k_min -15
_diffrn_reflns_limit_l_max 18
_diffrn_reflns_limit_l_min -18
_diffrn_reflns_number 33089
_diffrn_reflns_theta_full 71.87
_diffrn_reflns_theta_max 71.87
_diffrn_reflns_theta_min 6.52
_exptl_absorpt_coefficient_mu 0.888
_exptl_absorpt_correction_T_max 1.0000
_exptl_absorpt_correction_T_min 0.8524
_exptl_absorpt_correction_type numerical
_exptl_crystal_colour colorless
_exptl_crystal_density_diffrn 1.172
_exptl_crystal_description prism
_exptl_crystal_F_000 874
_exptl_crystal_size_max 0.1
_exptl_crystal_size_mid 0.1
_exptl_crystal_size_min 0.1
_refine_diff_density_max 0.678
_refine_diff_density_min -0.345
_refine_diff_density_rms 0.110
_refine_ls_extinction_coef 0.0000
_refine_ls_extinction_expression Fc^*^=kFc[1+0.001xFc^2^\l^3^/sin(2\q)]^-1/4^
_refine_ls_extinction_method SHELXL
_refine_ls_goodness_of_fit_ref 1.106
_refine_ls_hydrogen_treatment mixed
_refine_ls_matrix_type full
_refine_ls_number_parameters 543
_refine_ls_number_reflns 8057
_refine_ls_number_restraints 0
_refine_ls_restrained_S_all 1.106
_refine_ls_R_factor_all 0.0673
_refine_ls_R_factor_gt 0.0619
_refine_ls_shift/su_max 0.049
_refine_ls_shift/su_mean 0.028
_refine_ls_structure_factor_coef Fsqd
_refine_ls_weighting_details 'calc w=1/[\s^2^(Fo^2^)+(0.1014P)^2^+0.7541P] where P=(Fo^2^+2Fc^2^)/3'
_refine_ls_weighting_scheme calc
_refine_ls_wR_factor_gt 0.1626
_refine_ls_wR_factor_ref 0.1700
_reflns_number_gt 6896
_reflns_number_total 8057
_reflns_threshold_expression >2sigma(I)
_cod_data_source_file ja404656z_si_003.cif
_cod_data_source_block LQQ(1)
_cod_database_code 4120054

loop_
_symmetry_equiv_pos_as_xyz
'x, y, z'
'-x, -y, -z'

loop_
_atom_site_label
_atom_site_type_symbol
_atom_site_fract_x
_atom_site_fract_y
_atom_site_fract_z
_atom_site_U_iso_or_equiv
_atom_site_adp_type
_atom_site_occupancy
_atom_site_symmetry_multiplicity
_atom_site_calc_flag
_atom_site_refinement_flags
_atom_site_disorder_assembly
_atom_site_disorder_group
Si01 Si 0.78802(5) 0.76545(5) 0.27861(4) 0.04186(18) Uani 1 1 d . . .
O5 O 1.28818(12) -0.06522(11) 0.22437(10) 0.0390(3) Uani 1 1 d . . .
O6 O 0.94405(12) 0.24034(12) -0.10706(10) 0.0407(4) Uani 1 1 d . . .
N3 N 1.03621(13) 0.11346(12) 0.18989(11) 0.0314(4) Uani 1 1 d . . .
O1 O 0.94599(13) 0.60541(11) 0.32049(10) 0.0376(3) Uani 1 1 d . . .
O3 O 0.76909(13) 0.48697(12) 0.54054(10) 0.0443(4) Uani 1 1 d . . .
O2 O 0.96744(13) 0.46106(11) 0.22901(10) 0.0402(3) Uani 1 1 d . . .
N1 N 0.91865(13) 0.35416(13) 0.35090(11) 0.0316(4) Uani 1 1 d . . .
N4 N 0.97633(14) 0.20323(13) 0.04048(11) 0.0335(4) Uani 1 1 d . . .
H4 H 0.9562 0.2149 0.0900 0.040 Uiso 1 1 calc R . .
O4 O 0.99882(14) 0.01709(12) 0.37940(11) 0.0440(4) Uani 1 1 d . . .
N2 N 0.94772(15) 0.15971(13) 0.33090(12) 0.0357(4) Uani 1 1 d . . .
H2 H 0.9488 0.1939 0.2889 0.043 Uiso 1 1 calc R . .
O7 O 0.62593(14) 0.18668(14) -0.02511(12) 0.0560(5) Uani 1 1 d . . .
C013 C 0.90518(16) 0.45067(16) 0.36072(13) 0.0326(4) Uani 1 1 d . . .
C014 C 1.09201(16) 0.09740(15) 0.12674(13) 0.0307(4) Uani 1 1 d . . .
C015 C 0.94397(16) 0.50473(16) 0.29640(13) 0.0337(4) Uani 1 1 d . . .
C016 C 1.06036(16) 0.06357(15) 0.25885(13) 0.0323(4) Uani 1 1 d . . .
O8 O 0.68058(12) 0.26796(15) 0.13660(11) 0.0539(5) Uani 1 1 d . . .
N5 N 0.80103(14) 0.29222(14) 0.06315(12) 0.0375(4) Uani 1 1 d . . .
H5 H 0.8529 0.3189 0.1213 0.045 Uiso 1 1 calc R . .
C019 C 0.99857(17) 0.07671(16) 0.32878(14) 0.0343(4) Uani 1 1 d . . .
C020 C 1.14096(17) -0.00136(16) 0.27440(14) 0.0351(4) Uani 1 1 d . . .
H020 H 1.1521 -0.0361 0.3232 0.042 Uiso 1 1 calc R . .
C021 C 0.81750(17) 0.44841(17) 0.47732(13) 0.0365(5) Uani 1 1 d . . .
C022 C 1.06208(16) 0.14398(15) 0.04662(13) 0.0325(4) Uani 1 1 d . . .
C023 C 1.22903(17) 0.01922(16) 0.06706(14) 0.0344(4) Uani 1 1 d . . .
H023 H 1.2843 -0.0218 0.0732 0.041 Uiso 1 1 calc R . .
C024 C 0.88055(16) 0.30102(16) 0.40485(13) 0.0323(4) Uani 1 1 d . . .
C025 C 0.93581(19) 0.76571(17) 0.27568(16) 0.0405(5) Uani 1 1 d . . .
H02A H 0.9414 0.8000 0.2265 0.049 Uiso 1 1 calc R . .
H02B H 0.9921 0.8069 0.3390 0.049 Uiso 1 1 calc R . .
C026 C 1.19785(17) 0.06446(17) -0.00841(14) 0.0374(5) Uani 1 1 d . . .
H026 H 1.2322 0.0535 -0.0540 0.045 Uiso 1 1 calc R . .
C027 C 0.89339(17) 0.19589(16) 0.39430(14) 0.0349(4) Uani 1 1 d . . .
C028 C 1.20263(16) -0.01195(16) 0.21536(14) 0.0335(4) Uani 1 1 d . . .
C029 C 1.11487(17) 0.12748(17) -0.01938(14) 0.0364(5) Uani 1 1 d . . .
H029 H 1.0957 0.1580 -0.0714 0.044 Uiso 1 1 calc R . .
C030 C 0.85604(17) 0.50193(17) 0.42299(14) 0.0358(4) Uani 1 1 d . . .
H030 H 0.8498 0.5706 0.4273 0.043 Uiso 1 1 calc R . .
C031 C 0.92164(16) 0.24407(16) -0.03367(13) 0.0338(4) Uani 1 1 d . . .
C032 C 1.17666(16) 0.03518(15) 0.13604(13) 0.0316(4) Uani 1 1 d . . .
C033 C 0.78604(18) 0.28152(18) 0.51842(15) 0.0407(5) Uani 1 1 d . . .
H033 H 0.7506 0.3089 0.5599 0.049 Uiso 1 1 calc R . .
C034 C 0.9685(2) 0.66196(17) 0.25387(15) 0.0403(5) Uani 1 1 d . . .
H03A H 0.9234 0.6240 0.1859 0.048 Uiso 1 1 calc R . .
H03B H 1.0493 0.6708 0.2641 0.048 Uiso 1 1 calc R . .
C035 C 0.82731(17) 0.34348(17) 0.46838(13) 0.0355(5) Uani 1 1 d . . .
C036 C 0.7985(2) 0.18148(18) 0.50560(16) 0.0441(5) Uani 1 1 d . . .
H036 H 0.7701 0.1408 0.5381 0.053 Uiso 1 1 calc R . .
C037 C 0.69536(18) 0.24342(18) 0.05132(15) 0.0414(5) Uani 1 1 d . . .
C038 C 0.82581(17) 0.29902(17) -0.02265(14) 0.0375(5) Uani 1 1 d . . .
H038 H 0.7556 0.2649 -0.0805 0.045 Uiso 1 1 calc R . .
C039 C 0.85322(19) 0.13764(17) 0.44451(15) 0.0409(5) Uani 1 1 d . . .
H039 H 0.8621 0.0694 0.4382 0.049 Uiso 1 1 calc R . .
C040 C 1.31756(18) -0.11770(19) 0.30050(15) 0.0412(5) Uani 1 1 d . . .
H04A H 1.2602 -0.1799 0.2822 0.049 Uiso 1 1 calc R . .
H04B H 1.3205 -0.0735 0.3614 0.049 Uiso 1 1 calc R . .
C041 C 0.8047(2) 0.7973(2) 0.41032(16) 0.0505(6) Uani 1 1 d . . .
H04C H 0.8448 0.8674 0.4423 0.076 Uiso 1 1 calc R . .
H04D H 0.8478 0.7517 0.4426 0.076 Uiso 1 1 calc R . .
H04E H 0.7301 0.7890 0.4137 0.076 Uiso 1 1 calc R . .
C042 C 0.7236(2) 0.8644(2) 0.21875(17) 0.0543(6) Uani 1 1 d . . .
H04F H 0.6460 0.8605 0.2149 0.081 Uiso 1 1 calc R . .
H04G H 0.7237 0.8516 0.1536 0.081 Uiso 1 1 calc R . .
H04H H 0.7680 0.9319 0.2569 0.081 Uiso 1 1 calc R . .
C043 C 1.43421(19) -0.1449(2) 0.31398(16) 0.0465(6) Uani 1 1 d . . .
H043 H 1.4319 -0.1810 0.2495 0.056 Uiso 1 1 calc R . .
C044 C 0.85280(18) 0.41001(17) -0.02664(15) 0.0410(5) Uani 1 1 d . . .
H04I H 0.8687 0.4095 -0.0852 0.049 Uiso 1 1 calc R . .
H04J H 0.9224 0.4455 0.0299 0.049 Uiso 1 1 calc R . .
C045 C 0.7544(2) 0.59236(18) 0.55172(17) 0.0458(5) Uani 1 1 d . A .
H04K H 0.7064 0.6016 0.4888 0.055 Uiso 1 1 calc R . .
H04L H 0.8285 0.6382 0.5751 0.055 Uiso 1 1 calc R . .
C046 C 1.5271(2) -0.0484(2) 0.3552(2) 0.0630(7) Uani 1 1 d . . .
H04M H 1.5302 -0.0119 0.4183 0.094 Uiso 1 1 calc R . .
H04N H 1.5101 -0.0049 0.3111 0.094 Uiso 1 1 calc R . .
H04O H 1.6001 -0.0672 0.3622 0.094 Uiso 1 1 calc R . .
C047 C 0.7580(2) 0.47205(19) -0.0278(2) 0.0532(6) Uani 1 1 d . . .
H047 H 0.7453 0.4763 0.0334 0.064 Uiso 1 1 calc R . .
C048 C 0.7977(2) 0.5803(2) -0.0311(2) 0.0608(7) Uani 1 1 d . . .
H04P H 0.8069 0.5778 -0.0921 0.091 Uiso 1 1 calc R . .
H04Q H 0.8699 0.6108 0.0228 0.091 Uiso 1 1 calc R . .
H04R H 0.7414 0.6211 -0.0262 0.091 Uiso 1 1 calc R . .
C049 C 0.6893(2) 0.6381(2) 0.2094(2) 0.0662(7) Uani 1 1 d . . .
H04S H 0.6160 0.6400 0.2142 0.099 Uiso 1 1 calc R . .
H04T H 0.7217 0.5850 0.2369 0.099 Uiso 1 1 calc R . .
H04U H 0.6796 0.6238 0.1414 0.099 Uiso 1 1 calc R . .
C050 C 0.6983(2) 0.6173(2) 0.62494(19) 0.0580(7) Uani 1 1 d . . .
C051 C 1.4564(2) -0.2182(3) 0.3803(2) 0.0724(9) Uani 1 1 d . . .
H05A H 1.4641 -0.1825 0.4451 0.109 Uiso 1 1 calc R . .
H05B H 1.5260 -0.2423 0.3837 0.109 Uiso 1 1 calc R . .
H05C H 1.3931 -0.2760 0.3536 0.109 Uiso 1 1 calc R . .
C052 C 0.6730(3) 0.7246(2) 0.6315(3) 0.0886(11) Uani 1 1 d . A .
H05D H 0.6248 0.7288 0.5674 0.133 Uiso 1 1 calc R . .
H05E H 0.7439 0.7738 0.6554 0.133 Uiso 1 1 calc R . .
H05F H 0.6344 0.7395 0.6758 0.133 Uiso 1 1 calc R . .
C053 C 0.5708(2) 0.2254(3) 0.14106(18) 0.0656(8) Uani 1 1 d . . .
C054 C 0.4730(2) 0.2607(3) 0.0722(2) 0.0798(10) Uani 1 1 d . . .
H05G H 0.4913 0.3343 0.0842 0.120 Uiso 1 1 calc R . .
H05H H 0.4042 0.2419 0.0830 0.120 Uiso 1 1 calc R . .
H05I H 0.4612 0.2284 0.0053 0.120 Uiso 1 1 calc R . .
C055 C 0.6456(3) 0.4220(3) -0.1137(3) 0.0966(13) Uani 1 1 d . . .
H05J H 0.5905 0.4659 -0.1147 0.145 Uiso 1 1 calc R . .
H05K H 0.6168 0.3565 -0.1068 0.145 Uiso 1 1 calc R . .
H05L H 0.6579 0.4119 -0.1740 0.145 Uiso 1 1 calc R . .
C056 C 0.7682(4) 0.6148(4) 0.7193(3) 0.0777(13) Uani 0.75 1 d P A .
H05M H 0.7290 0.6313 0.7630 0.117 Uiso 0.75 1 calc PR . .
H05N H 0.8386 0.6644 0.7423 0.117 Uiso 0.75 1 calc PR . .
H05O H 0.7852 0.5470 0.7178 0.117 Uiso 0.75 1 calc PR . .
C057 C 0.5888(3) 0.2716(5) 0.2461(2) 0.145(2) Uani 1 1 d . . .
H05P H 0.6526 0.2494 0.2888 0.218 Uiso 1 1 calc R . .
H05Q H 0.5206 0.2495 0.2566 0.218 Uiso 1 1 calc R . .
H05R H 0.6047 0.3455 0.2601 0.218 Uiso 1 1 calc R . .
C058 C 0.5547(4) 0.1097(4) 0.1198(4) 0.1215(17) Uani 1 1 d . . .
H05S H 0.5388 0.0807 0.0514 0.182 Uiso 1 1 calc R . .
H05T H 0.4914 0.0834 0.1348 0.182 Uiso 1 1 calc R . .
H05U H 0.6235 0.0912 0.1595 0.182 Uiso 1 1 calc R . .
C200 C 0.5964(9) 0.5402(7) 0.6112(8) 0.058(3) Uani 0.25 1 d P A 1
H20A H 0.5372 0.5320 0.5476 0.086 Uiso 0.25 1 calc PR A 1
H20B H 0.5678 0.5638 0.6614 0.086 Uiso 0.25 1 calc PR A 1
H20C H 0.6186 0.4750 0.6157 0.086 Uiso 0.25 1 calc PR A 1

loop_
_atom_site_aniso_label
_atom_site_aniso_U_11
_atom_site_aniso_U_22
_atom_site_aniso_U_33
_atom_site_aniso_U_23
_atom_site_aniso_U_13
_atom_site_aniso_U_12
Si01 0.0408(3) 0.0485(4) 0.0404(3) 0.0128(3) 0.0190(2) 0.0120(3)
O5 0.0403(8) 0.0463(9) 0.0429(7) 0.0193(6) 0.0235(6) 0.0192(7)
O6 0.0427(8) 0.0512(10) 0.0340(7) 0.0142(6) 0.0181(6) 0.0148(7)
N3 0.0326(8) 0.0297(9) 0.0325(7) 0.0053(6) 0.0154(6) 0.0042(7)
O1 0.0492(8) 0.0317(8) 0.0366(7) 0.0078(6) 0.0230(6) 0.0079(7)
O3 0.0540(9) 0.0448(9) 0.0444(8) 0.0065(7) 0.0327(7) 0.0137(7)
O2 0.0492(8) 0.0366(9) 0.0398(7) 0.0054(6) 0.0262(6) 0.0074(7)
N1 0.0314(8) 0.0341(10) 0.0296(7) 0.0065(6) 0.0134(6) 0.0064(7)
N4 0.0352(8) 0.0369(10) 0.0320(8) 0.0081(7) 0.0172(6) 0.0092(7)
O4 0.0611(10) 0.0394(9) 0.0494(8) 0.0191(7) 0.0359(7) 0.0178(8)
N2 0.0431(9) 0.0370(10) 0.0381(8) 0.0146(7) 0.0246(7) 0.0134(8)
O7 0.0420(9) 0.0620(12) 0.0492(9) -0.0088(8) 0.0180(7) -0.0055(8)
C013 0.0306(9) 0.0359(12) 0.0284(8) 0.0040(8) 0.0110(7) 0.0056(9)
C014 0.0297(9) 0.0291(11) 0.0311(9) 0.0031(7) 0.0131(7) 0.0020(8)
C015 0.0329(9) 0.0354(12) 0.0322(9) 0.0060(8) 0.0136(7) 0.0070(9)
C016 0.0347(10) 0.0307(11) 0.0336(9) 0.0075(8) 0.0164(8) 0.0053(9)
O8 0.0299(7) 0.0833(13) 0.0406(8) 0.0009(8) 0.0158(6) 0.0009(8)
N5 0.0321(8) 0.0449(11) 0.0341(8) 0.0068(7) 0.0134(7) 0.0073(8)
C019 0.0378(10) 0.0324(12) 0.0355(9) 0.0080(8) 0.0186(8) 0.0053(9)
C020 0.0386(10) 0.0346(12) 0.0370(9) 0.0115(8) 0.0189(8) 0.0091(9)
C021 0.0362(10) 0.0418(13) 0.0312(9) 0.0021(8) 0.0163(8) 0.0093(9)
C022 0.0320(9) 0.0319(11) 0.0328(9) 0.0055(8) 0.0139(7) 0.0042(9)
C023 0.0324(9) 0.0340(12) 0.0383(9) 0.0064(8) 0.0174(8) 0.0061(9)
C024 0.0296(9) 0.0372(12) 0.0306(9) 0.0066(8) 0.0131(7) 0.0072(8)
C025 0.0477(12) 0.0380(13) 0.0425(10) 0.0127(9) 0.0235(9) 0.0105(10)
C026 0.0387(10) 0.0419(13) 0.0368(10) 0.0081(9) 0.0218(8) 0.0088(9)
C027 0.0350(10) 0.0396(12) 0.0348(9) 0.0096(8) 0.0187(8) 0.0092(9)
C028 0.0324(9) 0.0319(11) 0.0368(9) 0.0077(8) 0.0146(8) 0.0065(9)
C029 0.0377(10) 0.0412(13) 0.0347(9) 0.0113(8) 0.0182(8) 0.0080(9)
C030 0.0382(10) 0.0360(12) 0.0334(9) 0.0043(8) 0.0164(8) 0.0086(9)
C031 0.0318(9) 0.0347(12) 0.0328(9) 0.0061(8) 0.0121(7) 0.0042(9)
C032 0.0305(9) 0.0289(11) 0.0345(9) 0.0055(8) 0.0141(7) 0.0021(8)
C033 0.0423(11) 0.0505(14) 0.0382(10) 0.0112(9) 0.0250(9) 0.0131(10)
C034 0.0503(12) 0.0390(13) 0.0393(10) 0.0109(9) 0.0259(9) 0.0085(10)
C035 0.0346(10) 0.0431(13) 0.0311(9) 0.0076(8) 0.0161(8) 0.0090(9)
C036 0.0510(12) 0.0493(14) 0.0468(11) 0.0193(10) 0.0317(10) 0.0118(11)
C037 0.0339(10) 0.0452(14) 0.0435(11) 0.0050(10) 0.0166(9) 0.0092(10)
C038 0.0345(10) 0.0435(13) 0.0338(9) 0.0085(9) 0.0126(8) 0.0098(9)
C039 0.0493(12) 0.0391(13) 0.0458(11) 0.0150(9) 0.0287(10) 0.0126(10)
C040 0.0396(11) 0.0519(14) 0.0435(11) 0.0219(10) 0.0217(9) 0.0175(10)
C041 0.0530(13) 0.0640(16) 0.0464(12) 0.0207(11) 0.0265(10) 0.0234(12)
C042 0.0518(13) 0.0723(18) 0.0445(12) 0.0226(12) 0.0182(10) 0.0226(13)
C043 0.0420(12) 0.0623(16) 0.0480(11) 0.0237(11) 0.0234(9) 0.0237(11)
C044 0.0368(10) 0.0422(13) 0.0412(10) 0.0096(9) 0.0124(8) 0.0080(10)
C045 0.0488(12) 0.0434(14) 0.0491(12) 0.0038(10) 0.0270(10) 0.0133(11)
C046 0.0421(13) 0.086(2) 0.0594(14) 0.0146(14) 0.0208(11) 0.0109(14)
C047 0.0400(12) 0.0421(15) 0.0708(15) 0.0115(11) 0.0146(11) 0.0118(11)
C048 0.0552(15) 0.0517(17) 0.0681(16) 0.0172(13) 0.0133(12) 0.0147(13)
C049 0.0495(14) 0.069(2) 0.0742(17) 0.0120(14) 0.0225(13) 0.0045(14)
C050 0.0598(15) 0.0558(17) 0.0637(15) -0.0030(12) 0.0408(13) 0.0110(13)
C051 0.0619(16) 0.108(3) 0.0840(19) 0.0617(19) 0.0409(15) 0.0515(17)
C052 0.100(3) 0.062(2) 0.126(3) 0.0029(19) 0.081(2) 0.0210(19)
C053 0.0302(11) 0.110(3) 0.0502(13) 0.0109(14) 0.0179(10) -0.0019(13)
C054 0.0372(13) 0.122(3) 0.0789(19) 0.0218(19) 0.0232(13) 0.0174(16)
C055 0.0484(16) 0.056(2) 0.139(3) 0.0158(19) -0.0126(18) 0.0137(15)
C056 0.112(3) 0.089(3) 0.058(2) 0.028(2) 0.048(2) 0.052(3)
C057 0.0430(16) 0.307(7) 0.0545(17) -0.005(3) 0.0288(14) -0.023(3)
C058 0.085(3) 0.134(4) 0.186(5) 0.084(4) 0.081(3) 0.012(3)
C200 0.057(5) 0.027(5) 0.093(7) -0.020(4) 0.058(6) -0.002(4)

loop_
_atom_type_symbol
_atom_type_description
_atom_type_scat_dispersion_real
_atom_type_scat_dispersion_imag
_atom_type_scat_source
C C 0.0181 0.0091 'International Tables Vol C Tables 4.2.6.8 and 6.1.1.4'
H H 0.0000 0.0000 'International Tables Vol C Tables 4.2.6.8 and 6.1.1.4'
N N 0.0311 0.0180 'International Tables Vol C Tables 4.2.6.8 and 6.1.1.4'
O O 0.0492 0.0322 'International Tables Vol C Tables 4.2.6.8 and 6.1.1.4'
Si Si 0.2541 0.3302 'International Tables Vol C Tables 4.2.6.8 and 6.1.1.4'

loop_
_geom_angle_atom_site_label_1
_geom_angle_atom_site_label_2
_geom_angle_atom_site_label_3
_geom_angle
C042 Si01 C049 107.44(13)
C042 Si01 C041 110.36(11)
C049 Si01 C041 110.39(13)
C042 Si01 C025 109.13(11)
C049 Si01 C025 111.70(11)
C041 Si01 C025 107.83(10)
C028 O5 C040 118.36(14)
C016 N3 C014 116.67(16)
C015 O1 C034 115.57(14)
C021 O3 C045 118.15(17)
C013 N1 C024 116.66(16)
C031 N4 C022 127.98(15)
C019 N2 C027 126.84(16)
N1 C013 C030 124.86(18)
N1 C013 C015 114.67(16)
C030 C013 C015 120.45(18)
N3 C014 C032 123.10(17)
N3 C014 C022 118.42(16)
C032 C014 C022 118.47(16)
O2 C015 O1 124.06(18)
O2 C015 C013 123.94(19)
O1 C015 C013 111.97(15)
N3 C016 C020 125.39(17)
N3 C016 C019 118.61(16)
C020 C016 C019 116.00(16)
C037 O8 C053 119.59(17)
C037 N5 C038 119.76(17)
O4 C019 N2 124.66(17)
O4 C019 C016 120.95(17)
N2 C019 C016 114.37(16)
C028 C020 C016 117.95(18)
O3 C021 C030 125.48(19)
O3 C021 C035 115.21(18)
C030 C021 C035 119.31(17)
C029 C022 N4 124.43(17)
C029 C022 C014 119.81(17)
N4 C022 C014 115.74(15)
C026 C023 C032 119.26(17)
N1 C024 C035 123.69(18)
N1 C024 C027 117.40(16)
C035 C024 C027 118.89(18)
C034 C025 Si01 116.64(16)
C023 C026 C029 121.73(17)
C039 C027 N2 124.52(18)
C039 C027 C024 119.92(17)
N2 C027 C024 115.57(17)
O5 C028 C020 125.71(17)
O5 C028 C032 114.70(16)
C020 C028 C032 119.59(17)
C022 C029 C026 120.20(18)
C021 C030 C013 118.53(19)
O6 C031 N4 124.80(17)
O6 C031 C038 119.08(17)
N4 C031 C038 116.12(16)
C023 C032 C014 120.52(17)
C023 C032 C028 122.40(17)
C014 C032 C028 117.05(16)
C036 C033 C035 119.49(17)
O1 C034 C025 107.84(15)
C033 C035 C024 119.93(19)
C033 C035 C021 123.15(17)
C024 C035 C021 116.92(18)
C033 C036 C039 121.9(2)
O7 C037 O8 125.6(2)
O7 C037 N5 124.49(19)
O8 C037 N5 109.91(18)
N5 C038 C044 112.31(16)
N5 C038 C031 114.36(16)
C044 C038 C031 109.28(17)
C027 C039 C036 119.8(2)
O5 C040 C043 107.80(16)
C046 C043 C040 110.8(2)
C046 C043 C051 112.3(2)
C040 C043 C051 108.34(18)
C038 C044 C047 115.45(19)
O3 C045 C050 108.42(19)
C055 C047 C048 110.2(2)
C055 C047 C044 112.2(2)
C048 C047 C044 109.2(2)
C056 C050 C200 98.0(6)
C056 C050 C052 107.5(3)
C200 C050 C052 112.1(4)
C056 C050 C045 112.6(3)
C200 C050 C045 116.6(4)
C052 C050 C045 109.3(2)
O8 C053 C057 102.8(2)
O8 C053 C054 110.1(2)
C057 C053 C054 110.8(3)
O8 C053 C058 109.7(2)
C057 C053 C058 110.2(4)
C054 C053 C058 112.8(3)

loop_
_geom_bond_atom_site_label_1
_geom_bond_atom_site_label_2
_geom_bond_distance
Si01 C042 1.865(2)
Si01 C049 1.866(3)
Si01 C041 1.868(2)
Si01 C025 1.888(2)
O5 C028 1.347(2)
O5 C040 1.431(2)
O6 C031 1.226(2)
N3 C016 1.318(2)
N3 C014 1.368(2)
O1 C015 1.327(2)
O1 C034 1.465(2)
O3 C021 1.351(2)
O3 C045 1.438(3)
O2 C015 1.211(2)
N1 C013 1.317(3)
N1 C024 1.362(2)
N4 C031 1.350(2)
N4 C022 1.405(2)
O4 C019 1.219(2)
N2 C019 1.352(2)
N2 C027 1.401(2)
O7 C037 1.207(3)
C013 C030 1.406(2)
C013 C015 1.505(3)
C014 C032 1.418(3)
C014 C022 1.428(3)
C016 C020 1.405(3)
C016 C019 1.512(2)
O8 C037 1.341(2)
O8 C053 1.476(3)
N5 C037 1.361(3)
N5 C038 1.451(2)
C020 C028 1.371(3)
C021 C030 1.372(3)
C021 C035 1.419(3)
C022 C029 1.375(3)
C023 C026 1.358(3)
C023 C032 1.410(2)
C024 C035 1.417(2)
C024 C027 1.429(3)
C025 C034 1.507(3)
C026 C029 1.409(3)
C027 C039 1.372(3)
C028 C032 1.423(3)
C031 C038 1.528(3)
C033 C036 1.359(3)
C033 C035 1.410(3)
C036 C039 1.409(3)
C038 C044 1.520(3)
C040 C043 1.515(3)
C043 C046 1.512(4)
C043 C051 1.527(3)
C044 C047 1.533(3)
C045 C050 1.510(3)
C047 C055 1.512(4)
C047 C048 1.512(4)
C050 C056 1.394(5)
C050 C200 1.493(10)
C050 C052 1.509(4)
C053 C057 1.498(4)
C053 C054 1.505(4)
C053 C058 1.505(6)

loop_
_geom_torsion_atom_site_label_1
_geom_torsion_atom_site_label_2
_geom_torsion_atom_site_label_3
_geom_torsion_atom_site_label_4
_geom_torsion
C024 N1 C013 C030 0.7(3)
C024 N1 C013 C015 -177.51(16)
C016 N3 C014 C032 -3.3(3)
C016 N3 C014 C022 175.47(18)
C034 O1 C015 O2 5.6(3)
C034 O1 C015 C013 -172.52(16)
N1 C013 C015 O2 12.1(3)
C030 C013 C015 O2 -166.20(19)
N1 C013 C015 O1 -169.80(16)
C030 C013 C015 O1 11.9(3)
C014 N3 C016 C020 2.3(3)
C014 N3 C016 C019 -178.46(17)
C027 N2 C019 O4 4.3(3)
C027 N2 C019 C016 -174.10(18)
N3 C016 C019 O4 164.33(19)
C020 C016 C019 O4 -16.3(3)
N3 C016 C019 N2 -17.2(3)
C020 C016 C019 N2 162.11(18)
N3 C016 C020 C028 2.1(3)
C019 C016 C020 C028 -177.23(18)
C045 O3 C021 C030 1.0(3)
C045 O3 C021 C035 -178.80(18)
C031 N4 C022 C029 8.0(3)
C031 N4 C022 C014 -170.64(19)
N3 C014 C022 C029 -178.60(18)
C032 C014 C022 C029 0.3(3)
N3 C014 C022 N4 0.1(3)
C032 C014 C022 N4 178.95(17)
C013 N1 C024 C035 0.8(3)
C013 N1 C024 C027 179.36(16)
C042 Si01 C025 C034 -139.98(16)
C049 Si01 C025 C034 -21.3(2)
C041 Si01 C025 C034 100.13(17)
C032 C023 C026 C029 0.3(3)
C019 N2 C027 C039 -20.1(3)
C019 N2 C027 C024 160.06(19)
N1 C024 C027 C039 -177.94(18)
C035 C024 C027 C039 0.7(3)
N1 C024 C027 N2 1.9(3)
C035 C024 C027 N2 -179.47(17)
C040 O5 C028 C020 1.3(3)
C040 O5 C028 C032 -178.15(18)
C016 C020 C028 O5 175.31(19)
C016 C020 C028 C032 -5.3(3)
N4 C022 C029 C026 -178.27(19)
C014 C022 C029 C026 0.3(3)
C023 C026 C029 C022 -0.6(3)
O3 C021 C030 C013 179.62(18)
C035 C021 C030 C013 -0.6(3)
N1 C013 C030 C021 -0.8(3)
C015 C013 C030 C021 177.33(17)
C022 N4 C031 O6 -4.5(3)
C022 N4 C031 C038 175.92(19)
C026 C023 C032 C014 0.2(3)
C026 C023 C032 C028 178.23(19)
N3 C014 C032 C023 178.28(18)
C022 C014 C032 C023 -0.5(3)
N3 C014 C032 C028 0.2(3)
C022 C014 C032 C028 -178.63(18)
O5 C028 C032 C023 5.6(3)
C020 C028 C032 C023 -173.81(19)
O5 C028 C032 C014 -176.30(17)
C020 C028 C032 C014 4.2(3)
C015 O1 C034 C025 164.72(17)
Si01 C025 C034 O1 -50.9(2)
C036 C033 C035 C024 0.4(3)
C036 C033 C035 C021 179.8(2)
N1 C024 C035 C033 177.35(18)
C027 C024 C035 C033 -1.2(3)
N1 C024 C035 C021 -2.1(3)
C027 C024 C035 C021 179.37(17)
O3 C021 C035 C033 2.3(3)
C030 C021 C035 C033 -177.49(19)
O3 C021 C035 C024 -178.30(17)
C030 C021 C035 C024 1.9(3)
C035 C033 C036 C039 0.9(3)
C053 O8 C037 O7 -1.1(4)
C053 O8 C037 N5 178.9(2)
C038 N5 C037 O7 15.5(3)
C038 N5 C037 O8 -164.44(18)
C037 N5 C038 C044 117.5(2)
C037 N5 C038 C031 -117.2(2)
O6 C031 C038 N5 175.71(18)
N4 C031 C038 N5 -4.7(3)
O6 C031 C038 C044 -57.4(2)
N4 C031 C038 C044 122.18(19)
N2 C027 C039 C036 -179.2(2)
C024 C027 C039 C036 0.6(3)
C033 C036 C039 C027 -1.4(3)
C028 O5 C040 C043 -164.24(18)
O5 C040 C043 C046 67.1(2)
O5 C040 C043 C051 -169.3(2)
N5 C038 C044 C047 -58.3(2)
C031 C038 C044 C047 173.64(18)
C021 O3 C045 C050 179.58(19)
C038 C044 C047 C055 -57.9(3)
C038 C044 C047 C048 179.63(19)
O3 C045 C050 C056 65.3(3)
O3 C045 C050 C200 -46.9(6)
O3 C045 C050 C052 -175.3(2)
C037 O8 C053 C057 -179.3(3)
C037 O8 C053 C054 -61.2(3)
C037 O8 C053 C058 63.5(3)
